data_4110946
loop_
_publ_author_name
'Trevor W. Hayton'
'James M. Boncella'
'Brian L. Scott'
'Enrique R. Batista'

_publ_contact_author
;
James M. Boncella
MS J514
Los Alamos National Laboratory
Los Alamos, New Mexico  87545
;
_publ_contact_author_email boncella@lanl.gov
_publ_section_title
;
 Exchange of an Imido Ligand in Bis(imido) Complexes of Uranium
;
_journal_name_full 'Journal of the American Chemical Society'
_journal_page_first 12622
_journal_page_last 12623
_journal_paper_doi 10.1021/ja064400j
_journal_volume 128
_journal_year 2006
_chemical_formula_sum 'C20 H32 I2 N4 U'
_chemical_formula_weight 820.33
_chemical_name_systematic
; 
 ? 
;
_space_group_IT_number 14
_symmetry_cell_setting monoclinic
_symmetry_space_group_name_Hall '-P 2ybc'
_symmetry_space_group_name_H-M 'P 1 21/c 1'
_atom_sites_solution_hydrogens geom
_atom_sites_solution_primary direct
_atom_sites_solution_secondary difmap
_audit_creation_method SHELXL-97
_cell_angle_alpha 90.00
_cell_angle_beta 102.248(2)
_cell_angle_gamma 90.00
_cell_formula_units_Z 2
_cell_length_a 11.4709(19)
_cell_length_b 14.719(2)
_cell_length_c 7.6744(13)
_cell_measurement_temperature 141(2)
_cell_volume 1266.3(3)
_computing_cell_refinement 'SAINT+, v. 7.06 (Bruker AXS, 2001)'
_computing_data_collection 'APEX II, v. 1.08 (Bruker AXS, 2003)'
_computing_data_reduction 'SAINT+, v. 7.06 (Bruker AXS, 2001)'
_computing_molecular_graphics 'SHELXTL, v. 6.10, (Bruker AXS, 2000)'
_computing_publication_material 'SHELXTL, v. 6.10, (Bruker AXS, 2000)'
_computing_structure_refinement 'SHELXL-97 (Sheldrick, 1997)'
_computing_structure_solution 'SHELXS-97 (Sheldrick, 1990)'
_diffrn_ambient_temperature 141(2)
_diffrn_measured_fraction_theta_full 1.000
_diffrn_measured_fraction_theta_max 1.000
_diffrn_measurement_device_type 'Bruker D8 with APEXII CCD'
_diffrn_measurement_method '\w scans'
_diffrn_radiation_monochromator graphite
_diffrn_radiation_source 'fine-focus sealed tube'
_diffrn_radiation_type MoK\a
_diffrn_radiation_wavelength 0.71073
_diffrn_reflns_av_R_equivalents 0.0843
_diffrn_reflns_av_sigmaI/netI 0.0641
_diffrn_reflns_limit_h_max 13
_diffrn_reflns_limit_h_min -13
_diffrn_reflns_limit_k_max 17
_diffrn_reflns_limit_k_min -17
_diffrn_reflns_limit_l_max 9
_diffrn_reflns_limit_l_min -9
_diffrn_reflns_number 12388
_diffrn_reflns_theta_full 25.00
_diffrn_reflns_theta_max 25.35
_diffrn_reflns_theta_min 1.82
_diffrn_standards_decay_% '< 2'
_diffrn_standards_interval_count 0
_diffrn_standards_interval_time 0
_diffrn_standards_number 0
_exptl_absorpt_coefficient_mu 8.859
_exptl_absorpt_correction_T_max 0.4712
_exptl_absorpt_correction_T_min 0.1763
_exptl_absorpt_correction_type multi-scan
_exptl_absorpt_process_details 'SADABS 2.03 (Sheldrick, 2001)'
_exptl_crystal_colour orange
_exptl_crystal_density_diffrn 2.152
_exptl_crystal_description plates
_exptl_crystal_F_000 756
_exptl_crystal_size_max 0.30
_exptl_crystal_size_mid 0.22
_exptl_crystal_size_min 0.10
_refine_diff_density_max 1.281
_refine_diff_density_min -0.993
_refine_diff_density_rms 0.190
_refine_ls_extinction_coef 0.00061(12)
_refine_ls_extinction_expression Fc^*^=kFc[1+0.001xFc^2^\l^3^/sin(2\q)]^-1/4^
_refine_ls_extinction_method SHELXL
_refine_ls_goodness_of_fit_ref 1.026
_refine_ls_hydrogen_treatment noref
_refine_ls_matrix_type full
_refine_ls_number_parameters 128
_refine_ls_number_reflns 2315
_refine_ls_number_restraints 0
_refine_ls_restrained_S_all 1.026
_refine_ls_R_factor_all 0.0646
_refine_ls_R_factor_gt 0.0385
_refine_ls_shift/su_max 0.001
_refine_ls_shift/su_mean 0.000
_refine_ls_structure_factor_coef Fsqd
_refine_ls_weighting_details 'calc w=1/[\s^2^(Fo^2^)+(0.0244P)^2^+0.0000P] where P=(Fo^2^+2Fc^2^)/3'
_refine_ls_weighting_scheme calc
_refine_ls_wR_factor_gt 0.0654
_refine_ls_wR_factor_ref 0.0723
_reflns_number_gt 1721
_reflns_number_total 2315
_reflns_threshold_expression >2sigma(I)
_cod_data_source_file ja064400jrom20060630_125636_1.cif
_cod_data_source_block apx306a
_cod_original_cell_volume 1266.2(4)
_cod_original_sg_symbol_H-M 'P 21/c'
_cod_database_code 4110946

loop_
_symmetry_equiv_pos_as_xyz
'x, y, z'
'-x, y+1/2, -z+1/2'
'-x, -y, -z'
'x, -y-1/2, z-1/2'

loop_
_atom_site_label
_atom_site_type_symbol
_atom_site_fract_x
_atom_site_fract_y
_atom_site_fract_z
_atom_site_U_iso_or_equiv
_atom_site_adp_type
_atom_site_occupancy
_atom_site_symmetry_multiplicity
_atom_site_calc_flag
_atom_site_refinement_flags
I1 I 0.99849(5) 0.37308(4) 0.18369(7) 0.03597(19) Uani 1 1 d .
U1 U 1.0000 0.5000 0.5000 0.02608(15) Uani 1 2 d S
N1 N 0.9189(6) 0.6253(4) 0.2779(8) 0.0323(16) Uani 1 1 d .
H1A H 0.9477 0.6786 0.3265 0.039 Uiso 1 1 calc R
H1B H 0.9496 0.6168 0.1804 0.039 Uiso 1 1 calc R
N2 N 0.8544(6) 0.4576(4) 0.5159(8) 0.0283(16) Uani 1 1 d .
C1 C 0.7899(7) 0.6351(5) 0.2183(10) 0.0293(19) Uani 1 1 d .
C4 C 0.5451(8) 0.6462(6) 0.1077(11) 0.043(2) Uani 1 1 d .
H4 H 0.4625 0.6491 0.0720 0.051 Uiso 1 1 calc R
C10 C 0.6712(9) 0.3852(8) 0.3622(14) 0.086(4) Uani 1 1 d .
H10A H 0.7148 0.3352 0.3271 0.129 Uiso 1 1 calc R
H10B H 0.6640 0.4326 0.2746 0.129 Uiso 1 1 calc R
H10C H 0.5931 0.3650 0.3714 0.129 Uiso 1 1 calc R
C2 C 0.7265(8) 0.6917(6) 0.3037(11) 0.041(2) Uani 1 1 d .
H2 H 0.7656 0.7265 0.3995 0.049 Uiso 1 1 calc R
C6 C 0.7312(8) 0.5843(6) 0.0748(11) 0.041(2) Uani 1 1 d .
H6 H 0.7739 0.5459 0.0151 0.049 Uiso 1 1 calc R
C3 C 0.6042(9) 0.6973(6) 0.2479(13) 0.054(3) Uani 1 1 d .
H3 H 0.5613 0.7362 0.3064 0.064 Uiso 1 1 calc R
C5 C 0.6100(8) 0.5909(6) 0.0209(12) 0.047(3) Uani 1 1 d .
H5 H 0.5709 0.5571 -0.0765 0.057 Uiso 1 1 calc R
C7 C 0.7360(7) 0.4206(5) 0.5387(11) 0.031(2) Uani 1 1 d .
C9 C 0.6664(9) 0.4980(8) 0.5947(17) 0.080(4) Uani 1 1 d .
H9A H 0.6430 0.5393 0.4968 0.120 Uiso 1 1 calc R
H9B H 0.7153 0.5294 0.6935 0.120 Uiso 1 1 calc R
H9C H 0.5966 0.4747 0.6296 0.120 Uiso 1 1 calc R
C8 C 0.7587(10) 0.3503(9) 0.6775(18) 0.121(6) Uani 1 1 d .
H8A H 0.6859 0.3365 0.7148 0.181 Uiso 1 1 calc R
H8B H 0.8170 0.3719 0.7777 0.181 Uiso 1 1 calc R
H8C H 0.7880 0.2964 0.6308 0.181 Uiso 1 1 calc R

loop_
_atom_site_aniso_label
_atom_site_aniso_U_11
_atom_site_aniso_U_22
_atom_site_aniso_U_33
_atom_site_aniso_U_23
_atom_site_aniso_U_13
_atom_site_aniso_U_12
I1 0.0489(4) 0.0276(3) 0.0357(3) -0.0043(3) 0.0188(3) -0.0011(3)
U1 0.0288(3) 0.0248(2) 0.0258(2) 0.0010(2) 0.00820(18) 0.0004(2)
N1 0.041(5) 0.024(4) 0.037(4) -0.002(3) 0.022(3) -0.003(3)
N2 0.035(4) 0.028(4) 0.022(4) 0.004(3) 0.006(3) 0.003(3)
C1 0.035(5) 0.027(5) 0.028(5) 0.001(4) 0.011(4) 0.001(4)
C4 0.033(6) 0.059(6) 0.036(6) 0.000(5) 0.008(4) -0.001(5)
C10 0.058(8) 0.124(11) 0.083(8) -0.056(8) 0.031(7) -0.060(8)
C2 0.037(6) 0.045(6) 0.035(5) -0.011(4) -0.004(4) 0.004(5)
C6 0.032(6) 0.059(6) 0.034(5) -0.008(5) 0.015(4) 0.003(5)
C3 0.058(8) 0.054(7) 0.048(6) -0.006(5) 0.010(5) 0.024(6)
C5 0.032(6) 0.061(7) 0.046(6) -0.014(5) 0.001(5) 0.000(5)
C7 0.025(5) 0.032(5) 0.039(5) 0.000(4) 0.012(4) -0.007(4)
C9 0.040(6) 0.094(9) 0.114(10) -0.044(8) 0.032(7) -0.022(7)
C8 0.034(7) 0.145(13) 0.186(14) 0.136(11) 0.030(8) 0.010(8)

loop_
_atom_type_symbol
_atom_type_description
_atom_type_scat_dispersion_real
_atom_type_scat_dispersion_imag
_atom_type_scat_source
C C 0.0033 0.0016 'International Tables Vol C Tables 4.2.6.8 and 6.1.1.4'
H H 0.0000 0.0000 'International Tables Vol C Tables 4.2.6.8 and 6.1.1.4'
N N 0.0061 0.0033 'International Tables Vol C Tables 4.2.6.8 and 6.1.1.4'
I I -0.4742 1.8119 'International Tables Vol C Tables 4.2.6.8 and 6.1.1.4'
U U -9.6767 9.6646 'International Tables Vol C Tables 4.2.6.8 and 6.1.1.4'

loop_
_geom_angle_atom_site_label_1
_geom_angle_atom_site_label_2
_geom_angle_atom_site_label_3
_geom_angle
_geom_angle_site_symmetry_1
_geom_angle_site_symmetry_3
N2 U1 N2 180.0(4) 3_766 .
N2 U1 N1 85.2(2) 3_766 .
N2 U1 N1 94.8(2) . .
N2 U1 N1 94.8(2) 3_766 3_766
N2 U1 N1 85.2(2) . 3_766
N1 U1 N1 180.000(1) . 3_766
N2 U1 I1 89.59(19) 3_766 3_766
N2 U1 I1 90.41(19) . 3_766
N1 U1 I1 91.64(14) . 3_766
N1 U1 I1 88.36(14) 3_766 3_766
N2 U1 I1 90.41(19) 3_766 .
N2 U1 I1 89.59(19) . .
N1 U1 I1 88.36(14) . .
N1 U1 I1 91.64(14) 3_766 .
I1 U1 I1 180.0 3_766 .
C1 N1 U1 118.8(4) . .
C7 N2 U1 177.0(5) . .
C2 C1 C6 119.6(8) . .
C2 C1 N1 121.2(7) . .
C6 C1 N1 119.1(7) . .
C5 C4 C3 118.7(9) . .
C1 C2 C3 119.9(8) . .
C5 C6 C1 119.7(8) . .
C4 C3 C2 120.8(9) . .
C6 C5 C4 121.2(9) . .
C8 C7 C10 112.9(10) . .
C8 C7 C9 110.4(9) . .
C10 C7 C9 109.4(8) . .
C8 C7 N2 108.3(7) . .
C10 C7 N2 107.9(7) . .
C9 C7 N2 107.7(7) . .

loop_
_geom_bond_atom_site_label_1
_geom_bond_atom_site_label_2
_geom_bond_distance
_geom_bond_site_symmetry_2
I1 U1 3.0602(6) .
U1 N2 1.811(7) 3_766
U1 N2 1.811(7) .
U1 N1 2.550(6) .
U1 N1 2.550(6) 3_766
U1 I1 3.0602(6) 3_766
N1 C1 1.461(10) .
N2 C7 1.508(9) .
C1 C2 1.362(11) .
C1 C6 1.382(11) .
C4 C5 1.368(11) .
C4 C3 1.368(12) .
C10 C7 1.494(12) .
C2 C3 1.380(12) .
C6 C5 1.367(11) .
C7 C8 1.469(12) .
C7 C9 1.505(12) .
